data_7219478
loop_
_publ_author_name
'Wang, Jungang'
'Gao, Yang'
'Xiang, Jiachen'
'Wang, Miao'
'Wu, Anxin'

_publ_section_title
;
 X-ray studies of conformation: observation of conformational polymorphism
 of a glycoluril clip
;
_journal_issue 11
_journal_name_full CrystEngComm
_journal_page_first 2245
_journal_paper_doi 10.1039/C5CE00066A
_journal_volume 17
_journal_year 2015
_chemical_formula_sum 'C43 H44 N4 O9.5'
_chemical_formula_weight 768.82
_chemical_name_systematic
; 
 ? 
;
_space_group_IT_number 2
_symmetry_cell_setting triclinic
_symmetry_space_group_name_Hall '-P 1'
_symmetry_space_group_name_H-M 'P -1'
_atom_sites_solution_hydrogens geom
_atom_sites_solution_primary direct
_atom_sites_solution_secondary difmap
_audit_creation_method SHELXL-97
_audit_update_record
;
2015-01-30 deposited with the CCDC.
2015-02-03 downloaded from the CCDC.
;
_cell_angle_alpha 94.424(2)
_cell_angle_beta 97.048(2)
_cell_angle_gamma 100.801(2)
_cell_formula_units_Z 4
_cell_length_a 9.9019(12)
_cell_length_b 14.5729(18)
_cell_length_c 27.372(3)
_cell_measurement_temperature 100(2)
_cell_volume 3830.1(8)
_computing_cell_refinement 'Bruker SAINT'
_computing_data_collection 'Bruker APEX2'
_computing_data_reduction 'Bruker SAINT'
_computing_molecular_graphics 'Bruker SHELXTL'
_computing_publication_material 'Bruker SHELXTL'
_computing_structure_refinement 'SHELXL-97 (Sheldrick, 1997)'
_computing_structure_solution 'SHELXS-97 (Sheldrick, 1990)'
_diffrn_ambient_temperature 100(2)
_diffrn_measured_fraction_theta_full 0.987
_diffrn_measured_fraction_theta_max 0.987
_diffrn_measurement_device_type 'Bruker APEX-II CCD'
_diffrn_measurement_method '\f and \w scans'
_diffrn_radiation_monochromator graphite
_diffrn_radiation_source 'fine-focus sealed tube'
_diffrn_radiation_type MoK\a
_diffrn_radiation_wavelength 0.71073
_diffrn_reflns_av_R_equivalents 0.0249
_diffrn_reflns_av_sigmaI/netI 0.0405
_diffrn_reflns_limit_h_max 12
_diffrn_reflns_limit_h_min -12
_diffrn_reflns_limit_k_max 17
_diffrn_reflns_limit_k_min -17
_diffrn_reflns_limit_l_max 33
_diffrn_reflns_limit_l_min -33
_diffrn_reflns_number 28344
_diffrn_reflns_theta_full 26.00
_diffrn_reflns_theta_max 26.00
_diffrn_reflns_theta_min 0.75
_exptl_absorpt_coefficient_mu 0.095
_exptl_absorpt_correction_type none
_exptl_crystal_colour colorless
_exptl_crystal_density_diffrn 1.333
_exptl_crystal_density_meas 1.333
_exptl_crystal_density_method 'not measured'
_exptl_crystal_description block
_exptl_crystal_F_000 1624
_exptl_crystal_size_max 0.20
_exptl_crystal_size_mid 0.12
_exptl_crystal_size_min 0.10
_refine_diff_density_max 0.619
_refine_diff_density_min -0.352
_refine_diff_density_rms 0.092
_refine_ls_extinction_method none
_refine_ls_goodness_of_fit_ref 1.076
_refine_ls_hydrogen_treatment constr
_refine_ls_matrix_type full
_refine_ls_number_parameters 1114
_refine_ls_number_reflns 14855
_refine_ls_number_restraints 128
_refine_ls_restrained_S_all 1.088
_refine_ls_R_factor_all 0.0692
_refine_ls_R_factor_gt 0.0547
_refine_ls_shift/su_max 0.000
_refine_ls_shift/su_mean 0.000
_refine_ls_structure_factor_coef Fsqd
_refine_ls_weighting_details 'calc w=1/[\s^2^(Fo^2^)+(0.0911P)^2^+3.7726P] where P=(Fo^2^+2Fc^2^)/3'
_refine_ls_weighting_scheme calc
_refine_ls_wR_factor_gt 0.1576
_refine_ls_wR_factor_ref 0.1771
_reflns_number_gt 12139
_reflns_number_total 14855
_reflns_threshold_expression >2sigma(I)
_cod_data_source_file c5ce00066a2.cif
_cod_data_source_block 1d
_cod_depositor_comments
;
The following automatic conversions were performed:

'_symmetry_cell_setting' value 'Triclinic' changed to 'triclinic'
according to
/usr/data/users/saulius/crontab/automatic-downloads/rss-feeds/RSC/lib/dictionaries/cif_core.dic
dictionary named 'cif_core.dic' version 2.4.2 from 2011-04-26.

Automatic conversion script
Id: cif_fix_values 3008 2015-01-20 13:52:24Z robertas 

 Adding full bibliography for 7219475--7219479.cif.
;
_cod_original_cell_volume 3830.2(8)
_cod_original_sg_symbol_H-M P-1
_cod_original_formula_sum 'C43 H44 N4 O9.50'
_cod_database_code 7219478

loop_
_symmetry_equiv_pos_as_xyz
'x, y, z'
'-x, -y, -z'

loop_
_atom_site_label
_atom_site_type_symbol
_atom_site_fract_x
_atom_site_fract_y
_atom_site_fract_z
_atom_site_U_iso_or_equiv
_atom_site_adp_type
_atom_site_occupancy
_atom_site_symmetry_multiplicity
_atom_site_calc_flag
_atom_site_refinement_flags
_atom_site_disorder_assembly
_atom_site_disorder_group
C11B C 0.9995(2) 0.10364(17) 0.22702(8) 0.0173(5) Uani 1 1 d . . .
C12B C 0.6739(2) 0.10909(17) 0.15150(8) 0.0193(5) Uani 1 1 d . . .
C13B C 0.9117(2) 0.17584(17) 0.16002(8) 0.0174(5) Uani 1 1 d . . .
C14B C 0.8888(2) 0.06580(16) 0.14565(8) 0.0170(5) Uani 1 1 d . . .
C35B C 0.9895(2) 0.23686(17) 0.12455(9) 0.0190(5) Uani 1 1 d . . .
C36B C 1.1990(3) 0.2681(2) 0.08955(10) 0.0288(6) Uani 1 1 d . . .
H36A H 1.1950 0.3356 0.0911 0.035 Uiso 1 1 calc R . .
H36B H 1.1607 0.2387 0.0556 0.035 Uiso 1 1 calc R . .
C37B C 1.3444(3) 0.2565(3) 0.10197(12) 0.0398(7) Uani 1 1 d . . .
H37A H 1.3849 0.2923 0.1339 0.060 Uiso 1 1 calc R . .
H37B H 1.3985 0.2797 0.0762 0.060 Uiso 1 1 calc R . .
H37C H 1.3460 0.1899 0.1040 0.060 Uiso 1 1 calc R . .
C38B C 0.9449(2) 0.04313(16) 0.09673(8) 0.0186(5) Uani 1 1 d . . .
C39B C 1.1159(3) -0.0139(2) 0.05760(10) 0.0305(6) Uani 1 1 d . . .
H39A H 1.1400 0.0433 0.0406 0.037 Uiso 1 1 calc R . .
H39B H 1.0460 -0.0605 0.0349 0.037 Uiso 1 1 calc R . .
C40B C 1.2426(3) -0.0532(2) 0.07145(12) 0.0398(7) Uani 1 1 d . . .
H40A H 1.3120 -0.0060 0.0933 0.060 Uiso 1 1 calc R . .
H40B H 1.2811 -0.0702 0.0415 0.060 Uiso 1 1 calc R . .
H40C H 1.2179 -0.1091 0.0887 0.060 Uiso 1 1 calc R . .
C9B C 1.0090(2) 0.27404(17) 0.24137(9) 0.0183(5) Uani 1 1 d . . .
H9B1 H 1.0324 0.3282 0.2221 0.022 Uiso 1 1 calc R . .
H9B2 H 1.0881 0.2767 0.2677 0.022 Uiso 1 1 calc R . .
C10B C 0.7423(2) 0.27922(17) 0.18067(9) 0.0195(5) Uani 1 1 d . . .
H10A H 0.6467 0.2838 0.1670 0.023 Uiso 1 1 calc R . .
H10B H 0.8068 0.3326 0.1705 0.023 Uiso 1 1 calc R . .
C15B C 0.9044(3) -0.06108(17) 0.20159(9) 0.0224(5) Uani 1 1 d . . .
H15A H 0.8180 -0.0618 0.2165 0.027 Uiso 1 1 calc R . .
H15B H 0.9737 -0.0796 0.2262 0.027 Uiso 1 1 calc R . .
C16B C 0.6643(3) -0.06054(17) 0.13200(9) 0.0225(5) Uani 1 1 d . . .
H16A H 0.5872 -0.0685 0.1044 0.027 Uiso 1 1 calc R . .
H16B H 0.6236 -0.0756 0.1624 0.027 Uiso 1 1 calc R . .
C8B C 0.8810(2) 0.28374(16) 0.26552(9) 0.0173(5) Uani 1 1 d . . .
C3B C 0.8893(2) 0.28780(16) 0.31696(9) 0.0184(5) Uani 1 1 d . . .
C4B C 0.7735(3) 0.29813(17) 0.33951(9) 0.0214(5) Uani 1 1 d . . .
H4B H 0.7788 0.3007 0.3745 0.026 Uiso 1 1 calc R . .
C5B C 0.6503(3) 0.30467(18) 0.31078(9) 0.0221(5) Uani 1 1 d . . .
H5B H 0.5725 0.3136 0.3264 0.027 Uiso 1 1 calc R . .
C6B C 0.6399(2) 0.29832(17) 0.25982(9) 0.0198(5) Uani 1 1 d . . .
C7B C 0.7552(2) 0.28789(16) 0.23651(9) 0.0175(5) Uani 1 1 d . . .
C1B C 1.0252(3) 0.2756(2) 0.39426(9) 0.0292(6) Uani 1 1 d . . .
H1B1 H 1.0051 0.3327 0.4107 0.044 Uiso 1 1 calc R . .
H1B2 H 1.1194 0.2689 0.4070 0.044 Uiso 1 1 calc R . .
H1B3 H 0.9582 0.2209 0.4008 0.044 Uiso 1 1 calc R . .
C2B C 0.3961(3) 0.2474(2) 0.23982(12) 0.0367(7) Uani 1 1 d . . .
H2B1 H 0.4103 0.1827 0.2409 0.055 Uiso 1 1 calc R . .
H2B2 H 0.3202 0.2491 0.2136 0.055 Uiso 1 1 calc R . .
H2B3 H 0.3726 0.2701 0.2717 0.055 Uiso 1 1 calc R . .
C17B C 0.8756(3) -0.12930(17) 0.15556(9) 0.0216(5) Uani 1 1 d . . .
C18B C 0.7583(3) -0.12858(17) 0.12108(9) 0.0203(5) Uani 1 1 d . . .
C19B C 0.7267(3) -0.19235(18) 0.07832(9) 0.0239(5) Uani 1 1 d . . .
C20B C 0.8122(3) -0.25702(19) 0.07160(10) 0.0294(6) Uani 1 1 d . . .
H20B H 0.7898 -0.3025 0.0435 0.035 Uiso 1 1 calc R . .
C21B C 0.9296(3) -0.25585(19) 0.10530(11) 0.0313(6) Uani 1 1 d . . .
H21B H 0.9868 -0.3001 0.0997 0.038 Uiso 1 1 calc R . .
C22B C 0.9646(3) -0.19144(18) 0.14688(9) 0.0241(5) Uani 1 1 d . . .
C29B C 0.6037(3) -0.19464(19) 0.04040(9) 0.0262(5) Uani 1 1 d . . .
C30B C 0.5947(3) -0.1199(2) 0.01230(9) 0.0276(6) Uani 1 1 d . . .
H30B H 0.6675 -0.0659 0.0173 0.033 Uiso 1 1 calc R . .
C31B C 0.4797(3) -0.1238(2) -0.02315(10) 0.0335(6) Uani 1 1 d . . .
H31B H 0.4753 -0.0730 -0.0426 0.040 Uiso 1 1 calc R . .
C32B C 0.3731(3) -0.2003(2) -0.03018(11) 0.0385(7) Uani 1 1 d . . .
H32B H 0.2940 -0.2021 -0.0540 0.046 Uiso 1 1 calc R . .
C33B C 0.3810(4) -0.2742(3) -0.00265(14) 0.0519(9) Uani 1 1 d . . .
H33B H 0.3069 -0.3272 -0.0074 0.062 Uiso 1 1 calc R . .
C34B C 0.4959(4) -0.2723(2) 0.03207(13) 0.0453(8) Uani 1 1 d . . .
H34B H 0.5008 -0.3247 0.0503 0.054 Uiso 1 1 calc R . .
C23B C 1.0968(3) -0.18620(18) 0.18113(9) 0.0242(5) Uani 1 1 d . . .
C28B C 1.1235(3) -0.26351(19) 0.20394(10) 0.0292(6) Uani 1 1 d . . .
H28B H 1.0573 -0.3209 0.1979 0.035 Uiso 1 1 calc R . .
C27B C 1.2466(3) -0.2582(2) 0.23578(11) 0.0331(6) Uani 1 1 d . . .
H27B H 1.2629 -0.3115 0.2517 0.040 Uiso 1 1 calc R . .
C26B C 1.3445(3) -0.1762(2) 0.24418(11) 0.0326(6) Uani 1 1 d . . .
H26B H 1.4286 -0.1731 0.2656 0.039 Uiso 1 1 calc R . .
C25B C 1.3200(3) -0.0982(2) 0.22125(10) 0.0309(6) Uani 1 1 d . . .
H25B H 1.3878 -0.0416 0.2267 0.037 Uiso 1 1 calc R . .
C24B C 1.1959(3) -0.10289(18) 0.19028(10) 0.0262(5) Uani 1 1 d . . .
H24B H 1.1786 -0.0489 0.1752 0.031 Uiso 1 1 calc R . .
C11A C 0.7654(2) 0.73876(15) 0.46149(8) 0.0138(4) Uani 1 1 d . . .
C12A C 0.4830(2) 0.75677(15) 0.36581(8) 0.0126(4) Uani 1 1 d . . .
C13A C 0.6955(2) 0.84195(15) 0.40768(8) 0.0127(4) Uani 1 1 d . . .
C14A C 0.7183(2) 0.75262(15) 0.37641(8) 0.0128(4) Uani 1 1 d . . .
C35A C 0.7668(2) 0.93497(15) 0.39044(8) 0.0139(4) Uani 1 1 d . . .
C36A C 0.7536(3) 1.03789(17) 0.32835(9) 0.0211(5) Uani 1 1 d . . .
H36C H 0.8436 1.0288 0.3185 0.025 Uiso 1 1 calc R . .
H36D H 0.7703 1.0954 0.3518 0.025 Uiso 1 1 calc R . .
C37A C 0.6542(3) 1.04618(19) 0.28372(10) 0.0274(6) Uani 1 1 d . . .
H37D H 0.6457 0.9916 0.2595 0.041 Uiso 1 1 calc R . .
H37E H 0.6888 1.1036 0.2689 0.041 Uiso 1 1 calc R . .
H37F H 0.5630 1.0488 0.2936 0.041 Uiso 1 1 calc R . .
C38A C 0.8344(2) 0.77353(16) 0.34340(8) 0.0161(5) Uani 1 1 d . . .
C39A C 1.0768(3) 0.7941(2) 0.34163(12) 0.0311(6) Uani 1 1 d . . .
H39C H 1.0520 0.7652 0.3070 0.037 Uiso 1 1 calc R . .
H39D H 1.1542 0.7675 0.3574 0.037 Uiso 1 1 calc R . .
C40A C 1.1233(3) 0.8982(2) 0.34199(11) 0.0300(6) Uani 1 1 d . . .
H40D H 1.0503 0.9237 0.3233 0.045 Uiso 1 1 calc R . .
H40E H 1.2083 0.9113 0.3267 0.045 Uiso 1 1 calc R . .
H40F H 1.1415 0.9275 0.3762 0.045 Uiso 1 1 calc R . .
C9A C 0.7342(2) 0.89276(15) 0.49888(8) 0.0147(4) Uani 1 1 d . . .
H9A1 H 0.7530 0.9584 0.4905 0.018 Uiso 1 1 calc R . .
H9A2 H 0.8033 0.8883 0.5275 0.018 Uiso 1 1 calc R . .
C10A C 0.4741(2) 0.89028(15) 0.42806(8) 0.0140(4) Uani 1 1 d . . .
H10C H 0.3777 0.8820 0.4112 0.017 Uiso 1 1 calc R . .
H10D H 0.5202 0.9563 0.4267 0.017 Uiso 1 1 calc R . .
C15A C 0.7535(2) 0.59545(15) 0.40456(8) 0.0155(4) Uani 1 1 d . . .
H15C H 0.8030 0.5751 0.4342 0.019 Uiso 1 1 calc R . .
H15D H 0.8088 0.5891 0.3771 0.019 Uiso 1 1 calc R . .
C16A C 0.5582(2) 0.62613(16) 0.31924(8) 0.0160(4) Uani 1 1 d . . .
H16C H 0.6414 0.6177 0.3041 0.019 Uiso 1 1 calc R . .
H16D H 0.4814 0.6230 0.2920 0.019 Uiso 1 1 calc R . .
C8A C 0.5904(2) 0.87194(14) 0.51451(8) 0.0130(4) Uani 1 1 d . . .
C3A C 0.5803(2) 0.85736(15) 0.56404(8) 0.0144(4) Uani 1 1 d . . .
C4A C 0.4518(2) 0.84209(16) 0.58049(8) 0.0174(5) Uani 1 1 d . . .
H4A H 0.4453 0.8305 0.6139 0.021 Uiso 1 1 calc R . .
C5A C 0.3324(2) 0.84375(16) 0.54832(9) 0.0175(5) Uani 1 1 d . . .
H5A H 0.2446 0.8338 0.5598 0.021 Uiso 1 1 calc R . .
C6A C 0.3413(2) 0.85982(15) 0.49960(8) 0.0146(4) Uani 1 1 d . . .
C7A C 0.4701(2) 0.87267(14) 0.48191(8) 0.0126(4) Uani 1 1 d . . .
C1A C 0.6990(3) 0.85540(18) 0.64513(9) 0.0229(5) Uani 1 1 d . . .
H1A1 H 0.6601 0.9077 0.6582 0.034 Uiso 1 1 calc R . .
H1A2 H 0.7933 0.8598 0.6623 0.034 Uiso 1 1 calc R . .
H1A3 H 0.6408 0.7958 0.6504 0.034 Uiso 1 1 calc R . .
C2A C 0.0960(2) 0.85489(17) 0.48329(9) 0.0188(5) Uani 1 1 d . . .
H2A1 H 0.0686 0.7903 0.4915 0.028 Uiso 1 1 calc R . .
H2A2 H 0.0268 0.8677 0.4573 0.028 Uiso 1 1 calc R . .
H2A3 H 0.1020 0.8987 0.5128 0.028 Uiso 1 1 calc R . .
C17A C 0.6124(2) 0.52974(15) 0.39086(8) 0.0150(4) Uani 1 1 d . . .
C18A C 0.5196(2) 0.54438(15) 0.34981(8) 0.0154(4) Uani 1 1 d . . .
C19A C 0.3902(2) 0.48435(16) 0.33657(9) 0.0183(5) Uani 1 1 d . . .
C20A C 0.3514(3) 0.41235(16) 0.36602(9) 0.0214(5) Uani 1 1 d . . .
H20A H 0.2623 0.3726 0.3582 0.026 Uiso 1 1 calc R . .
C21A C 0.4402(3) 0.39800(16) 0.40621(9) 0.0202(5) Uani 1 1 d . . .
H21A H 0.4109 0.3488 0.4257 0.024 Uiso 1 1 calc R . .
C22A C 0.5728(2) 0.45442(16) 0.41898(8) 0.0164(5) Uani 1 1 d . . .
C29A C 0.2924(3) 0.49158(16) 0.29155(10) 0.0225(5) Uani 1 1 d . . .
C34A C 0.1604(3) 0.50840(18) 0.29581(12) 0.0303(6) Uani 1 1 d . . .
H34A H 0.1323 0.5172 0.3275 0.036 Uiso 1 1 calc R . .
C33A C 0.0684(3) 0.51235(19) 0.25265(14) 0.0412(8) Uani 1 1 d . . .
H33A H -0.0213 0.5248 0.2555 0.049 Uiso 1 1 calc R . .
C32A C 0.1073(4) 0.4984(2) 0.20638(13) 0.0444(8) Uani 1 1 d . . .
H32A H 0.0444 0.5004 0.1775 0.053 Uiso 1 1 calc R . .
C31A C 0.2376(4) 0.4815(2) 0.20227(12) 0.0404(8) Uani 1 1 d . . .
H31A H 0.2649 0.4725 0.1705 0.048 Uiso 1 1 calc R . .
C30A C 0.3295(3) 0.47765(17) 0.24416(10) 0.0290(6) Uani 1 1 d . . .
H30A H 0.4190 0.4654 0.2407 0.035 Uiso 1 1 calc R . .
C23A C 0.6632(2) 0.43068(15) 0.46214(9) 0.0176(5) Uani 1 1 d . . .
C24A C 0.8023(2) 0.42347(15) 0.46076(9) 0.0184(5) Uani 1 1 d . . .
H24A H 0.8431 0.4367 0.4318 0.022 Uiso 1 1 calc R . .
C25A C 0.8809(3) 0.39747(16) 0.50080(9) 0.0223(5) Uani 1 1 d . . .
H25A H 0.9745 0.3924 0.4991 0.027 Uiso 1 1 calc R . .
C26A C 0.8226(3) 0.37884(17) 0.54344(10) 0.0279(6) Uani 1 1 d . . .
H26A H 0.8763 0.3614 0.5711 0.033 Uiso 1 1 calc R . .
C27A C 0.6854(3) 0.38570(18) 0.54558(10) 0.0282(6) Uani 1 1 d . . .
H27A H 0.6457 0.3734 0.5749 0.034 Uiso 1 1 calc R . .
C28A C 0.6060(3) 0.41048(16) 0.50522(9) 0.0227(5) Uani 1 1 d . . .
H28A H 0.5118 0.4138 0.5069 0.027 Uiso 1 1 calc R . .
C1T C 0.2527(10) 0.6214(7) 0.0987(3) 0.083(3) Uani 0.50 1 d PDU A -1
H1T1 H 0.3497 0.6217 0.1114 0.125 Uiso 0.50 1 calc PR A -1
H1T2 H 0.1964 0.6146 0.1258 0.125 Uiso 0.50 1 calc PR A -1
H1T3 H 0.2464 0.6806 0.0846 0.125 Uiso 0.50 1 calc PR A -1
C2T C 0.2018(8) 0.5437(6) 0.0608(3) 0.074(3) Uani 0.50 1 d PDU A -1
O1T O 0.2660(8) 0.4833(5) 0.0488(3) 0.104(3) Uani 0.50 1 d PDU A -1
O2T O 0.0786(8) 0.5438(7) 0.0359(4) 0.104(3) Uani 0.50 1 d PDU A -1
C3T C 0.0247(14) 0.4736(8) -0.0043(5) 0.105(4) Uani 0.50 1 d PDU A -1
H3T1 H -0.0149 0.4145 0.0088 0.126 Uiso 0.50 1 calc PR A -1
H3T2 H 0.1015 0.4617 -0.0223 0.126 Uiso 0.50 1 calc PR A -1
C4T C -0.086(2) 0.5014(13) -0.0399(7) 0.150(8) Uani 0.50 1 d PDU A -1
H4T1 H -0.1652 0.5091 -0.0228 0.225 Uiso 0.50 1 calc PR A -1
H4T2 H -0.1169 0.4524 -0.0677 0.225 Uiso 0.50 1 calc PR A -1
H4T3 H -0.0482 0.5608 -0.0523 0.225 Uiso 0.50 1 calc PR A -1
C1S C 0.6068(16) 0.6951(9) 0.1958(6) 0.050(4) Uani 0.371(6) 1 d PDU B 1
H1S1 H 0.5201 0.6840 0.2102 0.076 Uiso 0.371(6) 1 calc PR B 1
H1S2 H 0.5942 0.7285 0.1663 0.076 Uiso 0.371(6) 1 calc PR B 1
H1S3 H 0.6810 0.7331 0.2201 0.076 Uiso 0.371(6) 1 calc PR B 1
C2S C 0.6448(9) 0.6031(9) 0.1815(4) 0.071(5) Uani 0.371(6) 1 d PDU B 1
O1S O 0.7306(10) 0.5761(7) 0.2105(3) 0.085(3) Uani 0.371(6) 1 d PDU B 1
O2S O 0.5787(13) 0.5616(9) 0.1380(5) 0.123(8) Uani 0.371(6) 1 d PD B 1
C3S C 0.6131(14) 0.4751(9) 0.1241(6) 0.090(5) Uani 0.371(6) 1 d PDU B 1
H3S1 H 0.5379 0.4378 0.0992 0.108 Uiso 0.371(6) 1 calc PR B 1
H3S2 H 0.6215 0.4396 0.1534 0.108 Uiso 0.371(6) 1 calc PR B 1
C4S C 0.7487(15) 0.4887(12) 0.1026(7) 0.087(5) Uani 0.371(6) 1 d PDU B 1
H4S1 H 0.7337 0.5082 0.0692 0.131 Uiso 0.371(6) 1 calc PR B 1
H4S2 H 0.7821 0.4295 0.1010 0.131 Uiso 0.371(6) 1 calc PR B 1
H4S3 H 0.8179 0.5372 0.1236 0.131 Uiso 0.371(6) 1 calc PR B 1
C1S' C 0.6427(14) 0.4755(6) 0.0838(3) 0.125(5) Uani 0.629(6) 1 d PD B 2
H1S4 H 0.6775 0.5090 0.0568 0.187 Uiso 0.629(6) 1 calc PR B 2
H3S4 H 0.5414 0.4678 0.0804 0.187 Uiso 0.629(6) 1 calc PR B 2
H2S4 H 0.6680 0.4135 0.0825 0.187 Uiso 0.629(6) 1 calc PR B 2
C2S' C 0.7060(7) 0.5306(4) 0.1325(2) 0.0643(19) Uani 0.629(6) 1 d PD B 2
O1S' O 0.8100(6) 0.5260(4) 0.1585(2) 0.0830(19) Uani 0.629(6) 1 d PD B 2
O2S' O 0.6178(7) 0.5832(5) 0.14377(18) 0.0484(14) Uani 0.629(6) 1 d PD B 2
C3S' C 0.6707(6) 0.6425(6) 0.1909(2) 0.0380(15) Uani 0.629(6) 1 d PDU B 2
H3S3 H 0.7645 0.6797 0.1896 0.046 Uiso 0.629(6) 1 calc PR B 2
H3S9 H 0.6760 0.6032 0.2187 0.046 Uiso 0.629(6) 1 calc PR B 2
C4S' C 0.5694(12) 0.7063(8) 0.1973(5) 0.065(3) Uani 0.629(6) 1 d PD B 2
H4S4 H 0.5685 0.7466 0.1702 0.097 Uiso 0.629(6) 1 calc PR B 2
H4S5 H 0.5975 0.7454 0.2290 0.097 Uiso 0.629(6) 1 calc PR B 2
H4S6 H 0.4763 0.6683 0.1968 0.097 Uiso 0.629(6) 1 calc PR B 2
N1 N 0.9920(2) 0.18754(14) 0.20865(7) 0.0172(4) Uani 1 1 d . . .
N2 N 0.9570(2) 0.03289(14) 0.18874(7) 0.0180(4) Uani 1 1 d . . .
N3 N 0.7723(2) 0.19188(14) 0.15920(7) 0.0180(4) Uani 1 1 d . . .
N4 N 0.7394(2) 0.03772(14) 0.13866(7) 0.0202(4) Uani 1 1 d . . .
N1A N 0.75530(18) 0.83145(13) 0.45699(7) 0.0127(4) Uani 1 1 d . . .
N2A N 0.74734(19) 0.69384(13) 0.41464(7) 0.0143(4) Uani 1 1 d . . .
N3A N 0.54618(18) 0.82896(13) 0.40111(7) 0.0127(4) Uani 1 1 d . . .
N4A N 0.58674(19) 0.71964(13) 0.34623(7) 0.0138(4) Uani 1 1 d . . .
O3B O 1.03874(18) 0.09327(12) 0.26967(6) 0.0228(4) Uani 1 1 d . . .
O4B O 0.55084(17) 0.10118(13) 0.15440(6) 0.0242(4) Uani 1 1 d . . .
O5B O 0.93838(19) 0.28926(13) 0.09961(7) 0.0272(4) Uani 1 1 d . . .
O6B O 1.11814(17) 0.22254(12) 0.12563(6) 0.0221(4) Uani 1 1 d . . .
O7B O 0.8878(2) 0.05912(14) 0.05797(6) 0.0278(4) Uani 1 1 d . . .
O8B O 1.05981(18) 0.00892(12) 0.10310(6) 0.0219(4) Uani 1 1 d . . .
O1B O 1.01472(17) 0.28188(13) 0.34256(6) 0.0225(4) Uani 1 1 d . . .
O2B O 0.51967(18) 0.30564(14) 0.23014(6) 0.0260(4) Uani 1 1 d . . .
O3A O 0.78979(17) 0.70501(11) 0.49992(6) 0.0185(3) Uani 1 1 d . . .
O4A O 0.35904(16) 0.72937(11) 0.35275(6) 0.0170(3) Uani 1 1 d . . .
O5A O 0.87844(17) 0.97921(11) 0.40938(6) 0.0204(4) Uani 1 1 d . . .
O6A O 0.68947(17) 0.95651(12) 0.35130(6) 0.0204(4) Uani 1 1 d . . .
O7A O 0.81280(19) 0.79156(17) 0.30170(7) 0.0360(5) Uani 1 1 d . . .
O8A O 0.95624(16) 0.77108(12) 0.36819(7) 0.0222(4) Uani 1 1 d . . .
O1A O 0.70333(17) 0.85954(13) 0.59371(6) 0.0211(4) Uani 1 1 d . . .
O2A O 0.22905(16) 0.86647(12) 0.46610(6) 0.0175(3) Uani 1 1 d . . .

loop_
_atom_site_aniso_label
_atom_site_aniso_U_11
_atom_site_aniso_U_22
_atom_site_aniso_U_33
_atom_site_aniso_U_23
_atom_site_aniso_U_13
_atom_site_aniso_U_12
C11B 0.0104(11) 0.0257(12) 0.0157(11) 0.0021(9) 0.0024(8) 0.0034(9)
C12B 0.0175(12) 0.0282(12) 0.0130(11) 0.0062(9) -0.0003(9) 0.0066(10)
C13B 0.0156(11) 0.0233(12) 0.0140(11) 0.0022(9) 0.0002(9) 0.0067(9)
C14B 0.0137(11) 0.0231(12) 0.0139(11) 0.0028(9) -0.0007(8) 0.0045(9)
C35B 0.0163(11) 0.0249(12) 0.0164(11) 0.0020(9) 0.0025(9) 0.0058(9)
C36B 0.0240(14) 0.0396(15) 0.0248(13) 0.0123(11) 0.0098(11) 0.0037(11)
C37B 0.0234(15) 0.061(2) 0.0388(17) 0.0139(15) 0.0130(12) 0.0080(14)
C38B 0.0201(12) 0.0209(11) 0.0149(11) 0.0017(9) 0.0022(9) 0.0044(9)
C39B 0.0386(16) 0.0386(15) 0.0211(13) 0.0034(11) 0.0155(11) 0.0171(13)
C40B 0.0456(18) 0.0488(18) 0.0387(17) 0.0141(14) 0.0238(14) 0.0288(15)
C9B 0.0144(11) 0.0236(12) 0.0162(11) 0.0001(9) 0.0020(9) 0.0033(9)
C10B 0.0177(12) 0.0240(12) 0.0186(12) 0.0047(9) 0.0026(9) 0.0080(9)
C15B 0.0232(13) 0.0244(12) 0.0200(12) 0.0069(10) 0.0008(10) 0.0051(10)
C16B 0.0192(12) 0.0251(12) 0.0209(12) 0.0016(10) 0.0008(9) 0.0003(10)
C8B 0.0161(11) 0.0177(11) 0.0182(11) 0.0021(9) 0.0037(9) 0.0025(9)
C3B 0.0146(11) 0.0208(11) 0.0182(11) -0.0004(9) 0.0002(9) 0.0017(9)
C4B 0.0221(13) 0.0259(12) 0.0160(11) -0.0007(9) 0.0046(9) 0.0038(10)
C5B 0.0175(12) 0.0283(13) 0.0224(12) 0.0005(10) 0.0061(10) 0.0080(10)
C6B 0.0168(12) 0.0227(12) 0.0215(12) 0.0025(9) 0.0019(9) 0.0083(9)
C7B 0.0165(11) 0.0178(11) 0.0187(12) 0.0023(9) 0.0029(9) 0.0039(9)
C1B 0.0192(13) 0.0521(17) 0.0167(12) 0.0051(11) 0.0017(10) 0.0082(12)
C2B 0.0213(14) 0.0447(17) 0.0414(17) 0.0132(14) -0.0044(12) 0.0018(12)
C17B 0.0215(12) 0.0212(12) 0.0209(12) 0.0066(10) -0.0013(10) 0.0021(9)
C18B 0.0194(12) 0.0200(11) 0.0198(12) 0.0045(9) -0.0010(9) 0.0006(9)
C19B 0.0239(13) 0.0239(12) 0.0215(12) 0.0032(10) -0.0037(10) 0.0026(10)
C20B 0.0343(15) 0.0268(13) 0.0249(13) -0.0017(11) -0.0068(11) 0.0094(11)
C21B 0.0320(15) 0.0287(14) 0.0351(15) 0.0054(12) -0.0019(12) 0.0147(12)
C22B 0.0253(13) 0.0238(12) 0.0223(12) 0.0062(10) -0.0015(10) 0.0045(10)
C29B 0.0246(13) 0.0309(14) 0.0204(12) -0.0036(10) -0.0036(10) 0.0057(11)
C30B 0.0236(13) 0.0384(15) 0.0214(13) 0.0021(11) -0.0004(10) 0.0108(11)
C31B 0.0319(15) 0.0497(17) 0.0219(13) 0.0039(12) -0.0001(11) 0.0183(13)
C32B 0.0269(15) 0.062(2) 0.0252(14) -0.0014(14) -0.0064(11) 0.0143(14)
C33B 0.0371(19) 0.053(2) 0.052(2) 0.0059(17) -0.0155(16) -0.0095(15)
C34B 0.0430(19) 0.0362(16) 0.0471(19) 0.0111(14) -0.0158(15) -0.0050(14)
C23B 0.0249(13) 0.0272(13) 0.0208(12) 0.0016(10) -0.0018(10) 0.0100(10)
C28B 0.0288(14) 0.0252(13) 0.0324(14) 0.0054(11) -0.0041(11) 0.0072(11)
C27B 0.0361(16) 0.0326(15) 0.0325(15) 0.0104(12) -0.0049(12) 0.0150(12)
C26B 0.0292(15) 0.0389(16) 0.0295(14) 0.0069(12) -0.0065(11) 0.0122(12)
C25B 0.0287(15) 0.0308(14) 0.0321(15) 0.0054(11) -0.0014(11) 0.0063(11)
C24B 0.0276(14) 0.0253(13) 0.0260(13) 0.0062(10) -0.0017(11) 0.0084(11)
C11A 0.0065(10) 0.0189(11) 0.0166(11) 0.0036(9) 0.0023(8) 0.0030(8)
C12A 0.0111(11) 0.0154(10) 0.0129(10) 0.0058(8) 0.0025(8) 0.0046(8)
C13A 0.0101(10) 0.0158(10) 0.0132(10) 0.0031(8) 0.0023(8) 0.0041(8)
C14A 0.0106(10) 0.0154(10) 0.0141(10) 0.0044(8) 0.0026(8) 0.0051(8)
C35A 0.0123(11) 0.0156(10) 0.0150(10) 0.0018(8) 0.0040(8) 0.0046(8)
C36A 0.0226(12) 0.0194(11) 0.0215(12) 0.0100(9) 0.0044(10) 0.0006(9)
C37A 0.0285(14) 0.0313(14) 0.0239(13) 0.0120(11) 0.0038(11) 0.0062(11)
C38A 0.0116(11) 0.0185(11) 0.0188(12) 0.0019(9) 0.0039(9) 0.0038(8)
C39A 0.0128(12) 0.0385(15) 0.0471(17) 0.0101(13) 0.0163(11) 0.0078(11)
C40A 0.0181(13) 0.0412(16) 0.0323(14) 0.0132(12) 0.0077(11) 0.0031(11)
C9A 0.0116(11) 0.0177(11) 0.0141(11) -0.0003(8) 0.0016(8) 0.0024(8)
C10A 0.0110(10) 0.0166(10) 0.0164(11) 0.0022(8) 0.0032(8) 0.0066(8)
C15A 0.0133(11) 0.0165(11) 0.0178(11) 0.0028(9) 0.0011(8) 0.0061(8)
C16A 0.0165(11) 0.0185(11) 0.0134(10) 0.0020(9) 0.0016(8) 0.0048(9)
C8A 0.0116(10) 0.0119(10) 0.0159(11) 0.0000(8) 0.0016(8) 0.0044(8)
C3A 0.0126(11) 0.0152(10) 0.0150(11) 0.0004(8) -0.0003(8) 0.0035(8)
C4A 0.0174(12) 0.0201(11) 0.0152(11) 0.0035(9) 0.0037(9) 0.0031(9)
C5A 0.0134(11) 0.0204(11) 0.0203(12) 0.0033(9) 0.0065(9) 0.0040(9)
C6A 0.0127(11) 0.0131(10) 0.0181(11) 0.0002(8) 0.0015(8) 0.0040(8)
C7A 0.0123(10) 0.0116(10) 0.0145(10) 0.0007(8) 0.0022(8) 0.0036(8)
C1A 0.0237(13) 0.0300(13) 0.0141(11) 0.0028(10) -0.0008(9) 0.0052(10)
C2A 0.0094(11) 0.0242(12) 0.0233(12) 0.0006(9) 0.0043(9) 0.0034(9)
C17A 0.0152(11) 0.0140(10) 0.0161(11) -0.0020(8) 0.0037(9) 0.0045(8)
C18A 0.0157(11) 0.0142(10) 0.0177(11) 0.0006(8) 0.0039(9) 0.0062(8)
C19A 0.0170(12) 0.0157(11) 0.0219(12) -0.0016(9) 0.0010(9) 0.0053(9)
C20A 0.0168(12) 0.0170(11) 0.0292(13) 0.0012(10) 0.0032(10) 0.0012(9)
C21A 0.0213(12) 0.0161(11) 0.0242(12) 0.0036(9) 0.0068(10) 0.0035(9)
C22A 0.0180(11) 0.0161(11) 0.0170(11) -0.0001(9) 0.0047(9) 0.0074(9)
C29A 0.0230(13) 0.0118(10) 0.0287(13) -0.0001(9) -0.0053(10) 0.0002(9)
C34A 0.0229(14) 0.0199(12) 0.0442(17) 0.0013(11) -0.0058(12) 0.0025(10)
C33A 0.0281(15) 0.0214(13) 0.067(2) 0.0052(14) -0.0193(15) 0.0037(11)
C32A 0.053(2) 0.0236(14) 0.0453(19) 0.0076(13) -0.0251(16) -0.0008(13)
C31A 0.057(2) 0.0249(14) 0.0310(15) 0.0046(12) -0.0131(14) 0.0001(13)
C30A 0.0372(16) 0.0180(12) 0.0271(14) 0.0003(10) -0.0056(11) 0.0007(11)
C23A 0.0227(12) 0.0123(10) 0.0183(11) 0.0006(8) 0.0017(9) 0.0055(9)
C24A 0.0220(12) 0.0148(10) 0.0188(11) 0.0017(9) 0.0024(9) 0.0049(9)
C25A 0.0257(13) 0.0142(11) 0.0249(13) 0.0003(9) -0.0045(10) 0.0043(9)
C26A 0.0414(16) 0.0193(12) 0.0217(13) 0.0057(10) -0.0064(11) 0.0085(11)
C27A 0.0455(17) 0.0220(12) 0.0194(12) 0.0054(10) 0.0084(11) 0.0082(11)
C28A 0.0297(14) 0.0168(11) 0.0241(13) 0.0050(9) 0.0087(10) 0.0068(10)
C1T 0.091(6) 0.113(7) 0.068(5) 0.047(5) 0.036(5) 0.044(5)
C2T 0.056(5) 0.081(5) 0.100(6) 0.063(5) 0.017(4) 0.025(4)
O1T 0.080(5) 0.088(5) 0.160(7) 0.045(5) 0.026(4) 0.038(4)
O2T 0.080(5) 0.104(6) 0.138(7) 0.046(5) 0.012(5) 0.034(5)
C3T 0.095(7) 0.077(7) 0.141(8) 0.022(7) -0.002(6) 0.021(5)
C4T 0.160(12) 0.115(10) 0.179(12) 0.048(9) 0.000(8) 0.037(9)
C1S 0.051(8) 0.056(8) 0.034(6) 0.018(5) -0.007(5) -0.011(6)
C2S 0.072(8) 0.070(8) 0.060(8) 0.015(7) -0.011(6) -0.004(6)
O1S 0.084(6) 0.099(6) 0.085(6) 0.027(5) 0.004(4) 0.053(5)
O2S 0.084(10) 0.054(8) 0.222(19) 0.008(8) -0.035(9) 0.025(7)
C3S 0.095(7) 0.078(7) 0.096(7) 0.001(5) 0.012(6) 0.018(6)
C4S 0.090(8) 0.073(8) 0.107(9) 0.019(7) 0.015(7) 0.031(7)
C1S' 0.208(14) 0.065(5) 0.088(7) -0.025(5) 0.067(8) -0.022(7)
C2S' 0.070(5) 0.049(4) 0.075(5) 0.005(3) 0.024(4) 0.004(4)
O1S' 0.064(3) 0.066(3) 0.122(5) 0.003(3) 0.007(3) 0.026(3)
O2S' 0.063(3) 0.051(3) 0.039(3) 0.011(2) 0.017(2) 0.021(3)
C3S' 0.034(3) 0.055(4) 0.028(3) 0.003(3) 0.007(2) 0.014(3)
C4S' 0.067(7) 0.056(5) 0.086(7) 0.026(4) 0.036(5) 0.024(4)
N1 0.0158(10) 0.0229(10) 0.0137(9) 0.0032(8) 0.0009(7) 0.0059(8)
N2 0.0181(10) 0.0237(10) 0.0127(9) 0.0036(8) -0.0008(7) 0.0063(8)
N3 0.0145(10) 0.0256(10) 0.0156(9) 0.0029(8) 0.0027(7) 0.0072(8)
N4 0.0144(10) 0.0233(10) 0.0220(10) 0.0022(8) 0.0002(8) 0.0027(8)
N1A 0.0098(9) 0.0156(9) 0.0128(9) 0.0016(7) 0.0007(7) 0.0034(7)
N2A 0.0134(9) 0.0161(9) 0.0146(9) 0.0042(7) 0.0003(7) 0.0061(7)
N3A 0.0089(9) 0.0162(9) 0.0142(9) 0.0028(7) 0.0028(7) 0.0038(7)
N4A 0.0111(9) 0.0163(9) 0.0147(9) 0.0029(7) 0.0014(7) 0.0041(7)
O3B 0.0222(9) 0.0301(9) 0.0140(8) 0.0042(7) -0.0043(7) 0.0030(7)
O4B 0.0145(9) 0.0332(10) 0.0261(9) 0.0056(7) 0.0028(7) 0.0068(7)
O5B 0.0262(10) 0.0356(10) 0.0248(9) 0.0142(8) 0.0060(7) 0.0128(8)
O6B 0.0166(8) 0.0306(9) 0.0215(9) 0.0096(7) 0.0062(7) 0.0060(7)
O7B 0.0309(10) 0.0397(11) 0.0142(9) 0.0028(7) -0.0008(7) 0.0128(8)
O8B 0.0244(9) 0.0284(9) 0.0163(8) 0.0030(7) 0.0054(7) 0.0115(7)
O1B 0.0150(8) 0.0377(10) 0.0131(8) 0.0006(7) -0.0002(6) 0.0034(7)
O2B 0.0167(9) 0.0418(11) 0.0237(9) 0.0095(8) 0.0045(7) 0.0127(8)
O3A 0.0189(8) 0.0216(8) 0.0158(8) 0.0061(6) 0.0008(6) 0.0052(7)
O4A 0.0095(8) 0.0218(8) 0.0188(8) 0.0025(6) -0.0004(6) 0.0026(6)
O5A 0.0146(8) 0.0213(8) 0.0235(9) 0.0052(7) 0.0002(7) -0.0004(7)
O6A 0.0172(8) 0.0236(9) 0.0203(8) 0.0117(7) 0.0006(7) 0.0010(7)
O7A 0.0174(9) 0.0693(14) 0.0201(10) 0.0110(9) 0.0047(7) 0.0012(9)
O8A 0.0089(8) 0.0293(9) 0.0311(10) 0.0097(7) 0.0057(7) 0.0061(7)
O1A 0.0146(8) 0.0354(10) 0.0137(8) 0.0041(7) -0.0006(6) 0.0069(7)
O2A 0.0091(8) 0.0275(9) 0.0172(8) 0.0033(7) 0.0020(6) 0.0065(6)

loop_
_atom_type_symbol
_atom_type_description
_atom_type_scat_dispersion_real
_atom_type_scat_dispersion_imag
_atom_type_scat_source
C C 0.0033 0.0016 'International Tables Vol C Tables 4.2.6.8 and 6.1.1.4'
H H 0.0000 0.0000 'International Tables Vol C Tables 4.2.6.8 and 6.1.1.4'
N N 0.0061 0.0033 'International Tables Vol C Tables 4.2.6.8 and 6.1.1.4'
O O 0.0106 0.0060 'International Tables Vol C Tables 4.2.6.8 and 6.1.1.4'

loop_
_geom_angle_atom_site_label_1
_geom_angle_atom_site_label_2
_geom_angle_atom_site_label_3
_geom_angle
O3B C11B N1 125.9(2)
O3B C11B N2 125.7(2)
N1 C11B N2 108.44(19)
O4B C12B N4 125.9(2)
O4B C12B N3 126.3(2)
N4 C12B N3 107.7(2)
N3 C13B N1 114.87(19)
N3 C13B C35B 110.53(18)
N1 C13B C35B 110.85(19)
N3 C13B C14B 103.15(18)
N1 C13B C14B 102.23(17)
C35B C13B C14B 114.88(19)
N4 C14B N2 114.02(19)
N4 C14B C38B 109.80(19)
N2 C14B C38B 114.92(19)
N4 C14B C13B 102.41(18)
N2 C14B C13B 103.37(18)
C38B C14B C13B 111.43(18)
O5B C35B O6B 125.7(2)
O5B C35B C13B 123.9(2)
O6B C35B C13B 110.46(19)
O6B C36B C37B 107.7(2)
O6B C36B H36A 110.2
C37B C36B H36A 110.2
O6B C36B H36B 110.2
C37B C36B H36B 110.2
H36A C36B H36B 108.5
C36B C37B H37A 109.5
C36B C37B H37B 109.5
H37A C37B H37B 109.5
C36B C37B H37C 109.5
H37A C37B H37C 109.5
H37B C37B H37C 109.5
O7B C38B O8B 125.9(2)
O7B C38B C14B 120.7(2)
O8B C38B C14B 113.43(19)
O8B C39B C40B 107.9(2)
O8B C39B H39A 110.1
C40B C39B H39A 110.1
O8B C39B H39B 110.1
C40B C39B H39B 110.1
H39A C39B H39B 108.4
C39B C40B H40A 109.5
C39B C40B H40B 109.5
H40A C40B H40B 109.5
C39B C40B H40C 109.5
H40A C40B H40C 109.5
H40B C40B H40C 109.5
N1 C9B C8B 114.00(19)
N1 C9B H9B1 108.8
C8B C9B H9B1 108.8
N1 C9B H9B2 108.8
C8B C9B H9B2 108.8
H9B1 C9B H9B2 107.6
N3 C10B C7B 113.79(19)
N3 C10B H10A 108.8
C7B C10B H10A 108.8
N3 C10B H10B 108.8
C7B C10B H10B 108.8
H10A C10B H10B 107.7
N2 C15B C17B 109.21(19)
N2 C15B H15A 109.8
C17B C15B H15A 109.8
N2 C15B H15B 109.8
C17B C15B H15B 109.8
H15A C15B H15B 108.3
N4 C16B C18B 112.1(2)
N4 C16B H16A 109.2
C18B C16B H16A 109.2
N4 C16B H16B 109.2
C18B C16B H16B 109.2
H16A C16B H16B 107.9
C3B C8B C7B 120.0(2)
C3B C8B C9B 119.3(2)
C7B C8B C9B 120.7(2)
O1B C3B C4B 123.6(2)
O1B C3B C8B 116.6(2)
C4B C3B C8B 119.8(2)
C5B C4B C3B 120.0(2)
C5B C4B H4B 120.0
C3B C4B H4B 120.0
C6B C5B C4B 120.6(2)
C6B C5B H5B 119.7
C4B C5B H5B 119.7
C5B C6B O2B 122.2(2)
C5B C6B C7B 120.1(2)
O2B C6B C7B 117.6(2)
C6B C7B C8B 119.4(2)
C6B C7B C10B 119.8(2)
C8B C7B C10B 120.8(2)
O1B C1B H1B1 109.5
O1B C1B H1B2 109.5
H1B1 C1B H1B2 109.5
O1B C1B H1B3 109.5
H1B1 C1B H1B3 109.5
H1B2 C1B H1B3 109.5
O2B C2B H2B1 109.5
O2B C2B H2B2 109.5
H2B1 C2B H2B2 109.5
O2B C2B H2B3 109.5
H2B1 C2B H2B3 109.5
H2B2 C2B H2B3 109.5
C22B C17B C18B 120.6(2)
C22B C17B C15B 120.9(2)
C18B C17B C15B 118.5(2)
C19B C18B C17B 120.1(2)
C19B C18B C16B 120.9(2)
C17B C18B C16B 119.0(2)
C20B C19B C18B 118.5(2)
C20B C19B C29B 119.1(2)
C18B C19B C29B 122.4(2)
C21B C20B C19B 121.0(2)
C21B C20B H20B 119.5
C19B C20B H20B 119.5
C22B C21B C20B 121.2(3)
C22B C21B H21B 119.4
C20B C21B H21B 119.4
C21B C22B C17B 118.5(2)
C21B C22B C23B 120.7(2)
C17B C22B C23B 120.7(2)
C34B C29B C30B 118.4(2)
C34B C29B C19B 120.4(2)
C30B C29B C19B 121.2(2)
C29B C30B C31B 120.3(3)
C29B C30B H30B 119.9
C31B C30B H30B 119.9
C32B C31B C30B 120.6(3)
C32B C31B H31B 119.7
C30B C31B H31B 119.7
C31B C32B C33B 119.5(3)
C31B C32B H32B 120.2
C33B C32B H32B 120.2
C32B C33B C34B 120.7(3)
C32B C33B H33B 119.6
C34B C33B H33B 119.6
C33B C34B C29B 120.5(3)
C33B C34B H34B 119.7
C29B C34B H34B 119.7
C28B C23B C24B 118.7(2)
C28B C23B C22B 120.9(2)
C24B C23B C22B 120.4(2)
C23B C28B C27B 120.6(3)
C23B C28B H28B 119.7
C27B C28B H28B 119.7
C26B C27B C28B 120.4(2)
C26B C27B H27B 119.8
C28B C27B H27B 119.8
C27B C26B C25B 119.8(3)
C27B C26B H26B 120.1
C25B C26B H26B 120.1
C26B C25B C24B 119.9(3)
C26B C25B H25B 120.0
C24B C25B H25B 120.0
C25B C24B C23B 120.6(2)
C25B C24B H24B 119.7
C23B C24B H24B 119.7
O3A C11A N2A 126.7(2)
O3A C11A N1A 125.9(2)
N2A C11A N1A 107.35(18)
O4A C12A N3A 127.4(2)
O4A C12A N4A 124.9(2)
N3A C12A N4A 107.75(18)
N1A C13A N3A 113.77(17)
N1A C13A C35A 110.77(18)
N3A C13A C35A 113.09(17)
N1A C13A C14A 103.36(16)
N3A C13A C14A 101.90(17)
C35A C13A C14A 113.29(17)
N4A C14A N2A 113.78(18)
N4A C14A C38A 110.09(17)
N2A C14A C38A 114.05(17)
N4A C14A C13A 103.20(16)
N2A C14A C13A 101.25(17)
C38A C14A C13A 113.75(17)
O5A C35A O6A 125.8(2)
O5A C35A C13A 123.8(2)
O6A C35A C13A 110.40(18)
O6A C36A C37A 106.61(19)
O6A C36A H36C 110.4
C37A C36A H36C 110.4
O6A C36A H36D 110.4
C37A C36A H36D 110.4
H36C C36A H36D 108.6
C36A C37A H37D 109.5
C36A C37A H37E 109.5
H37D C37A H37E 109.5
C36A C37A H37F 109.5
H37D C37A H37F 109.5
H37E C37A H37F 109.5
O7A C38A O8A 126.4(2)
O7A C38A C14A 122.9(2)
O8A C38A C14A 110.72(18)
O8A C39A C40A 111.5(2)
O8A C39A H39C 109.3
C40A C39A H39C 109.3
O8A C39A H39D 109.3
C40A C39A H39D 109.3
H39C C39A H39D 108.0
C39A C40A H40D 109.5
C39A C40A H40E 109.5
H40D C40A H40E 109.5
C39A C40A H40F 109.5
H40D C40A H40F 109.5
H40E C40A H40F 109.5
N1A C9A C8A 115.43(18)
N1A C9A H9A1 108.4
C8A C9A H9A1 108.4
N1A C9A H9A2 108.4
C8A C9A H9A2 108.4
H9A1 C9A H9A2 107.5
N3A C10A C7A 114.14(17)
N3A C10A H10C 108.7
C7A C10A H10C 108.7
N3A C10A H10D 108.7
C7A C10A H10D 108.7
H10C C10A H10D 107.6
N2A C15A C17A 114.53(18)
N2A C15A H15C 108.6
C17A C15A H15C 108.6
N2A C15A H15D 108.6
C17A C15A H15D 108.6
H15C C15A H15D 107.6
N4A C16A C18A 115.74(18)
N4A C16A H16C 108.3
C18A C16A H16C 108.3
N4A C16A H16D 108.3
C18A C16A H16D 108.3
H16C C16A H16D 107.4
C7A C8A C3A 119.6(2)
C7A C8A C9A 122.12(19)
C3A C8A C9A 118.18(19)
O1A C3A C4A 123.9(2)
O1A C3A C8A 115.86(19)
C4A C3A C8A 120.2(2)
C3A C4A C5A 120.3(2)
C3A C4A H4A 119.9
C5A C4A H4A 119.9
C6A C5A C4A 120.0(2)
C6A C5A H5A 120.0
C4A C5A H5A 120.0
O2A C6A C5A 123.5(2)
O2A C6A C7A 115.97(19)
C5A C6A C7A 120.5(2)
C8A C7A C6A 119.4(2)
C8A C7A C10A 122.26(19)
C6A C7A C10A 118.35(19)
O1A C1A H1A1 109.5
O1A C1A H1A2 109.5
H1A1 C1A H1A2 109.5
O1A C1A H1A3 109.5
H1A1 C1A H1A3 109.5
H1A2 C1A H1A3 109.5
O2A C2A H2A1 109.5
O2A C2A H2A2 109.5
H2A1 C2A H2A2 109.5
O2A C2A H2A3 109.5
H2A1 C2A H2A3 109.5
H2A2 C2A H2A3 109.5
C22A C17A C18A 119.5(2)
C22A C17A C15A 120.5(2)
C18A C17A C15A 120.00(19)
C19A C18A C17A 120.7(2)
C19A C18A C16A 118.5(2)
C17A C18A C16A 120.8(2)
C20A C19A C18A 118.6(2)
C20A C19A C29A 118.1(2)
C18A C19A C29A 123.2(2)
C21A C20A C19A 121.1(2)
C21A C20A H20A 119.4
C19A C20A H20A 119.4
C20A C21A C22A 121.4(2)
C20A C21A H21A 119.3
C22A C21A H21A 119.3
C21A C22A C17A 118.5(2)
C21A C22A C23A 117.2(2)
C17A C22A C23A 124.3(2)
C34A C29A C30A 118.7(2)
C34A C29A C19A 120.6(2)
C30A C29A C19A 120.7(2)
C29A C34A C33A 119.5(3)
C29A C34A H34A 120.2
C33A C34A H34A 120.2
C32A C33A C34A 120.7(3)
C32A C33A H33A 119.6
C34A C33A H33A 119.6
C31A C32A C33A 119.6(3)
C31A C32A H32A 120.2
C33A C32A H32A 120.2
C32A C31A C30A 120.5(3)
C32A C31A H31A 119.7
C30A C31A H31A 119.7
C31A C30A C29A 120.9(3)
C31A C30A H30A 119.6
C29A C30A H30A 119.6
C28A C23A C24A 118.0(2)
C28A C23A C22A 119.0(2)
C24A C23A C22A 123.0(2)
C25A C24A C23A 121.3(2)
C25A C24A H24A 119.4
C23A C24A H24A 119.4
C24A C25A C26A 119.8(2)
C24A C25A H25A 120.1
C26A C25A H25A 120.1
C25A C26A C27A 119.8(2)
C25A C26A H26A 120.1
C27A C26A H26A 120.1
C28A C27A C26A 120.4(2)
C28A C27A H27A 119.8
C26A C27A H27A 119.8
C27A C28A C23A 120.7(2)
C27A C28A H28A 119.6
C23A C28A H28A 119.6
O1T C2T O2T 119.4(9)
O1T C2T C1T 125.5(8)
O2T C2T C1T 114.9(8)
C2T O2T C3T 118.7(10)
O2T C3T C4T 112.4(9)
O2T C3T H3T1 109.1
C4T C3T H3T1 109.1
O2T C3T H3T2 109.1
C4T C3T H3T2 109.1
H3T1 C3T H3T2 107.8
O1S C2S O2S 128.9(12)
O1S C2S C1S 117.7(11)
O2S C2S C1S 113.4(9)
C2S O2S C3S 114.1(13)
O2S C3S C4S 111.2(10)
O2S C3S H3S1 109.4
C4S C3S H3S1 109.4
O2S C3S H3S2 109.4
C4S C3S H3S2 109.4
H3S1 C3S H3S2 108.0
C2S' C1S' H1S4 109.5
C2S' C1S' H3S4 109.5
H1S4 C1S' H3S4 109.5
C2S' C1S' H2S4 109.5
H1S4 C1S' H2S4 109.5
H3S4 C1S' H2S4 109.5
O1S' C2S' O2S' 124.8(6)
O1S' C2S' C1S' 129.1(8)
O2S' C2S' C1S' 106.0(7)
C2S' O2S' C3S' 110.9(6)
O2S' C3S' C4S' 106.2(7)
O2S' C3S' H3S3 110.5
C4S' C3S' H3S3 110.5
O2S' C3S' H3S9 110.5
C4S' C3S' H3S9 110.5
H3S3 C3S' H3S9 108.7
C3S' C4S' H4S4 109.5
C3S' C4S' H4S5 109.5
H4S4 C4S' H4S5 109.5
C3S' C4S' H4S6 109.5
H4S4 C4S' H4S6 109.5
H4S5 C4S' H4S6 109.5
C11B N1 C13B 112.54(19)
C11B N1 C9B 121.39(19)
C13B N1 C9B 121.17(18)
C11B N2 C14B 111.49(19)
C11B N2 C15B 117.34(19)
C14B N2 C15B 119.27(19)
C12B N3 C13B 112.44(19)
C12B N3 C10B 121.92(19)
C13B N3 C10B 122.47(19)
C12B N4 C14B 113.2(2)
C12B N4 C16B 120.7(2)
C14B N4 C16B 124.1(2)
C11A N1A C13A 110.61(17)
C11A N1A C9A 121.46(18)
C13A N1A C9A 120.18(17)
C11A N2A C14A 113.64(18)
C11A N2A C15A 123.16(18)
C14A N2A C15A 123.18(18)
C12A N3A C13A 112.79(17)
C12A N3A C10A 125.00(18)
C13A N3A C10A 122.15(18)
C12A N4A C14A 110.90(17)
C12A N4A C16A 121.62(18)
C14A N4A C16A 119.01(17)
C35B O6B C36B 116.19(19)
C38B O8B C39B 115.09(19)
C3B O1B C1B 118.98(19)
C6B O2B C2B 115.57(19)
C35A O6A C36A 115.24(18)
C38A O8A C39A 116.18(19)
C3A O1A C1A 117.45(18)
C6A O2A C2A 117.28(17)

loop_
_geom_bond_atom_site_label_1
_geom_bond_atom_site_label_2
_geom_bond_distance
C11B O3B 1.214(3)
C11B N1 1.369(3)
C11B N2 1.379(3)
C12B O4B 1.215(3)
C12B N4 1.371(3)
C12B N3 1.385(3)
C13B N3 1.440(3)
C13B N1 1.445(3)
C13B C35B 1.545(3)
C13B C14B 1.588(3)
C14B N4 1.443(3)
C14B N2 1.446(3)
C14B C38B 1.547(3)
C35B O5B 1.202(3)
C35B O6B 1.326(3)
C36B O6B 1.467(3)
C36B C37B 1.483(4)
C36B H36A 0.9900
C36B H36B 0.9900
C37B H37A 0.9800
C37B H37B 0.9800
C37B H37C 0.9800
C38B O7B 1.200(3)
C38B O8B 1.324(3)
C39B O8B 1.464(3)
C39B C40B 1.494(4)
C39B H39A 0.9900
C39B H39B 0.9900
C40B H40A 0.9800
C40B H40B 0.9800
C40B H40C 0.9800
C9B N1 1.459(3)
C9B C8B 1.523(3)
C9B H9B1 0.9900
C9B H9B2 0.9900
C10B N3 1.457(3)
C10B C7B 1.512(3)
C10B H10A 0.9900
C10B H10B 0.9900
C15B N2 1.457(3)
C15B C17B 1.506(3)
C15B H15A 0.9900
C15B H15B 0.9900
C16B N4 1.471(3)
C16B C18B 1.519(3)
C16B H16A 0.9900
C16B H16B 0.9900
C8B C3B 1.396(3)
C8B C7B 1.407(3)
C3B O1B 1.370(3)
C3B C4B 1.393(3)
C4B C5B 1.392(3)
C4B H4B 0.9500
C5B C6B 1.381(3)
C5B H5B 0.9500
C6B O2B 1.383(3)
C6B C7B 1.401(3)
C1B O1B 1.417(3)
C1B H1B1 0.9800
C1B H1B2 0.9800
C1B H1B3 0.9800
C2B O2B 1.419(3)
C2B H2B1 0.9800
C2B H2B2 0.9800
C2B H2B3 0.9800
C17B C22B 1.403(4)
C17B C18B 1.406(3)
C18B C19B 1.402(4)
C19B C20B 1.396(4)
C19B C29B 1.494(3)
C20B C21B 1.388(4)
C20B H20B 0.9500
C21B C22B 1.383(4)
C21B H21B 0.9500
C22B C23B 1.500(3)
C29B C34B 1.386(4)
C29B C30B 1.391(4)
C30B C31B 1.392(4)
C30B H30B 0.9500
C31B C32B 1.367(5)
C31B H31B 0.9500
C32B C33B 1.370(5)
C32B H32B 0.9500
C33B C34B 1.384(4)
C33B H33B 0.9500
C34B H34B 0.9500
C23B C28B 1.381(4)
C23B C24B 1.395(4)
C28B C27B 1.395(4)
C28B H28B 0.9500
C27B C26B 1.373(4)
C27B H27B 0.9500
C26B C25B 1.386(4)
C26B H26B 0.9500
C25B C24B 1.392(4)
C25B H25B 0.9500
C24B H24B 0.9500
C11A O3A 1.212(3)
C11A N2A 1.370(3)
C11A N1A 1.387(3)
C12A O4A 1.217(3)
C12A N3A 1.371(3)
C12A N4A 1.390(3)
C13A N1A 1.437(3)
C13A N3A 1.442(3)
C13A C35A 1.543(3)
C13A C14A 1.570(3)
C14A N4A 1.432(3)
C14A N2A 1.438(3)
C14A C38A 1.548(3)
C35A O5A 1.203(3)
C35A O6A 1.331(3)
C36A O6A 1.461(3)
C36A C37A 1.500(3)
C36A H36C 0.9900
C36A H36D 0.9900
C37A H37D 0.9800
C37A H37E 0.9800
C37A H37F 0.9800
C38A O7A 1.194(3)
C38A O8A 1.318(3)
C39A O8A 1.472(3)
C39A C40A 1.499(4)
C39A H39C 0.9900
C39A H39D 0.9900
C40A H40D 0.9800
C40A H40E 0.9800
C40A H40F 0.9800
C9A N1A 1.459(3)
C9A C8A 1.520(3)
C9A H9A1 0.9900
C9A H9A2 0.9900
C10A N3A 1.455(3)
C10A C7A 1.520(3)
C10A H10C 0.9900
C10A H10D 0.9900
C15A N2A 1.453(3)
C15A C17A 1.525(3)
C15A H15C 0.9900
C15A H15D 0.9900
C16A N4A 1.460(3)
C16A C18A 1.526(3)
C16A H16C 0.9900
C16A H16D 0.9900
C8A C7A 1.400(3)
C8A C3A 1.401(3)
C3A O1A 1.372(3)
C3A C4A 1.386(3)
C4A C5A 1.390(3)
C4A H4A 0.9500
C5A C6A 1.382(3)
C5A H5A 0.9500
C6A O2A 1.375(3)
C6A C7A 1.404(3)
C1A O1A 1.419(3)
C1A H1A1 0.9800
C1A H1A2 0.9800
C1A H1A3 0.9800
C2A O2A 1.437(3)
C2A H2A1 0.9800
C2A H2A2 0.9800
C2A H2A3 0.9800
C17A C22A 1.412(3)
C17A C18A 1.418(3)
C18A C19A 1.398(3)
C19A C20A 1.398(3)
C19A C29A 1.494(3)
C20A C21A 1.376(4)
C20A H20A 0.9500
C21A C22A 1.400(3)
C21A H21A 0.9500
C22A C23A 1.495(3)
C29A C34A 1.391(4)
C29A C30A 1.401(4)
C34A C33A 1.413(4)
C34A H34A 0.9500
C33A C32A 1.380(5)
C33A H33A 0.9500
C32A C31A 1.374(5)
C32A H32A 0.9500
C31A C30A 1.386(4)
C31A H31A 0.9500
C30A H30A 0.9500
C23A C28A 1.397(3)
C23A C24A 1.405(3)
C24A C25A 1.385(3)
C24A H24A 0.9500
C25A C26A 1.387(4)
C25A H25A 0.9500
C26A C27A 1.388(4)
C26A H26A 0.9500
C27A C28A 1.387(4)
C27A H27A 0.9500
C28A H28A 0.9500
C1T C2T 1.446(10)
C1T H1T1 0.9800
C1T H1T2 0.9800
C1T H1T3 0.9800
C2T O1T 1.227(7)
C2T O2T 1.321(7)
O2T C3T 1.421(12)
C3T C4T 1.511(8)
C3T H3T1 0.9900
C3T H3T2 0.9900
C4T H4T1 0.9800
C4T H4T2 0.9800
C4T H4T3 0.9800
C1S C2S 1.495(8)
C1S H1S1 0.9800
C1S H1S2 0.9800
C1S H1S3 0.9800
C2S O1S 1.229(8)
C2S O2S 1.329(8)
O2S C3S 1.403(14)
C3S C4S 1.517(8)
C3S H3S1 0.9900
C3S H3S2 0.9900
C4S H4S1 0.9800
C4S H4S2 0.9800
C4S H4S3 0.9800
C1S' C2S' 1.502(7)
C1S' H1S4 0.9800
C1S' H3S4 0.9800
C1S' H2S4 0.9800
C2S' O1S' 1.194(6)
C2S' O2S' 1.313(7)
O2S' C3S' 1.475(8)
C3S' C4S' 1.506(7)
C3S' H3S3 0.9900
C3S' H3S9 0.9900
C4S' H4S4 0.9800
C4S' H4S5 0.9800
C4S' H4S6 0.9800
